data_7708193
loop_
_publ_author_name
'Trevisan, Gianmarco'
'Vitali, Valentina'
'Tubaro, Cristina'
'Graiff, Claudia'
'Marchenko, Anatolyi'
'Koidan, Georgyi'
'Hurieva, Anastasiya'
'Kostyuk, Aleksandr'
'Mauceri, Matteo'
'Rizzolio, Flavio'
'Accorsi, Gianluca'
'Biffis, Andrea'

_publ_section_title
;
 Dinuclear gold(I) complexes with N-phosphanyl, N-heterocyclic carbene
 ligands: synthetic strategies, luminescence properties and anticancer
 activity
;
_journal_name_full 'Dalton Transactions'
_journal_paper_doi 10.1039/D1DT02444B
_journal_year 2021
_chemical_formula_sum 'C34 H46.5 Au2 Cl F3 N4.5 O3 P S'
_chemical_formula_weight 1115.67
_space_group_crystal_system triclinic
_space_group_IT_number 2
_space_group_name_Hall '-P 1'
_space_group_name_H-M_alt 'P -1'
_atom_sites_solution_hydrogens geom
_audit_creation_method SHELXL-2018/3
_audit_update_record
;
2021-07-16 deposited with the CCDC.	2021-09-06 downloaded from the CCDC.
;
_cell_angle_alpha 109.804(3)
_cell_angle_beta 103.208(4)
_cell_angle_gamma 90.001(4)
_cell_formula_units_Z 2
_cell_length_a 11.823(3)
_cell_length_b 14.089(4)
_cell_length_c 14.374(4)
_cell_measurement_reflns_used 999
_cell_measurement_temperature 273(2)
_cell_measurement_theta_max 20
_cell_measurement_theta_min 5
_cell_volume 2185.3(10)
_computing_cell_refinement 'APEX-II (2008)'
_computing_data_collection 'APEX-II (2008)'
_computing_data_reduction 'SAINT (2008)'
_computing_molecular_graphics 'Mercury CSD 3.5'
_computing_publication_material 'PARST M. Nardelli, J.Appl.Crystallogr.1995,28,659'
_computing_structure_refinement 'SHELXL-2018/3 (Sheldrick, 2018)'
_computing_structure_solution 'SHELXS-97 (Sheldrick, 2008)'
_diffrn_ambient_temperature 273(2)
_diffrn_measured_fraction_theta_full 0.998
_diffrn_measured_fraction_theta_max 0.984
_diffrn_measurement_device_type 'Bruker APEX II'
_diffrn_measurement_method omega-scan
_diffrn_radiation_type MoK\a
_diffrn_radiation_wavelength 0.71073
_diffrn_reflns_av_unetI/netI 0.1086
_diffrn_reflns_Laue_measured_fraction_full 0.998
_diffrn_reflns_Laue_measured_fraction_max 0.984
_diffrn_reflns_limit_h_max 16
_diffrn_reflns_limit_h_min -16
_diffrn_reflns_limit_k_max 18
_diffrn_reflns_limit_k_min -20
_diffrn_reflns_limit_l_max 20
_diffrn_reflns_limit_l_min 0
_diffrn_reflns_number 13171
_diffrn_reflns_point_group_measured_fraction_full 0.998
_diffrn_reflns_point_group_measured_fraction_max 0.984
_diffrn_reflns_theta_full 25.242
_diffrn_reflns_theta_max 30.636
_diffrn_reflns_theta_min 1.542
_diffrn_source 'fine-focus sealed tube'
_exptl_absorpt_coefficient_mu 6.899
_exptl_absorpt_correction_T_max 0.745665
_exptl_absorpt_correction_T_min 0.230718
_exptl_absorpt_correction_type multi-scan
_exptl_absorpt_process_details 'Bruker APEX II SADABS, 2008'
_exptl_crystal_density_diffrn 1.695
_exptl_crystal_density_meas ?
_exptl_crystal_description prism
_exptl_crystal_F_000 1078
_exptl_crystal_size_max 0.19
_exptl_crystal_size_mid 0.18
_exptl_crystal_size_min 0.16
_refine_diff_density_max 8.788
_refine_diff_density_min -2.745
_refine_diff_density_rms 0.334
_refine_ls_extinction_method none
_refine_ls_goodness_of_fit_ref 0.893
_refine_ls_hydrogen_treatment constr
_refine_ls_matrix_type full
_refine_ls_number_parameters 433
_refine_ls_number_reflns 13171
_refine_ls_number_restraints 0
_refine_ls_restrained_S_all 0.893
_refine_ls_R_factor_all 0.1160
_refine_ls_R_factor_gt 0.0753
_refine_ls_shift/su_max 0.231
_refine_ls_shift/su_mean 0.011
_refine_ls_structure_factor_coef Fsqd
_refine_ls_weighting_details 'w=1/[\s^2^(Fo^2^)+(0.2000P)^2^] where P=(Fo^2^+2Fc^2^)/3'
_refine_ls_weighting_scheme calc
_refine_ls_wR_factor_gt 0.2063
_refine_ls_wR_factor_ref 0.2565
_reflns_Friedel_coverage 0.000
_reflns_number_gt 8771
_reflns_number_total 13171
_reflns_threshold_expression 'I > 2\s(I)'
_cod_data_source_file d1dt02444b2.cif
_cod_data_source_block shelx
_cod_depositor_comments
;
The following automatic conversions were performed:

data item '_exptl_crystal_density_meas' value 'not measured' was
changed to '?' -- the value is perceived as not measured.

Automatic conversion script
Id: cif_fix_values 7556 2019-12-06 15:28:31Z antanas 
;
_cod_original_cell_volume 2185.4(11)
_cod_original_formula_sum 'C34 H46.50 Au2 Cl F3 N4.50 O3 P S'
_cod_database_code 7708193
_shelx_shelxl_version_number 2018/3
_shelx_space_group_comment
;
The symmetry employed for this shelxl refinement is uniquely defined
by the following loop, which should always be used as a source of
symmetry information in preference to the above space-group names.
They are only intended as comments.
;

loop_
_space_group_symop_operation_xyz
'x, y, z'
'-x, -y, -z'

loop_
_atom_site_label
_atom_site_type_symbol
_atom_site_fract_x
_atom_site_fract_y
_atom_site_fract_z
_atom_site_U_iso_or_equiv
_atom_site_adp_type
_atom_site_occupancy
_atom_site_site_symmetry_order
_atom_site_calc_flag
_atom_site_refinement_flags_posn
_atom_site_refinement_flags_adp
_atom_site_refinement_flags_occupancy
_atom_site_disorder_assembly
_atom_site_disorder_group
C1 C 0.7664(12) 0.3938(8) 0.5377(9) 0.038(2) Uani 1 1 d . . . . .
C2 C 0.7825(15) 0.2583(8) 0.5925(9) 0.044(3) Uani 1 1 d . . . . .
H2 H 0.782396 0.192178 0.591997 0.053 Uiso 1 1 calc R U . . .
C3 C 0.8032(14) 0.3410(9) 0.6747(9) 0.044(2) Uani 1 1 d . . . . .
H3 H 0.820873 0.343825 0.742122 0.053 Uiso 1 1 calc R U . . .
C4 C 0.6995(13) 0.6186(8) 0.3278(9) 0.040(2) Uani 1 1 d . . . . .
H4 H 0.685162 0.563158 0.267485 0.048 Uiso 1 1 calc R U . . .
C5 C 0.7420(17) 0.7112(9) 0.4906(9) 0.050(3) Uani 1 1 d . . . . .
H5 H 0.765001 0.729714 0.561132 0.060 Uiso 1 1 calc R U . . .
C6 C 0.7171(15) 0.7754(8) 0.4359(9) 0.049(3) Uani 1 1 d . . . . .
H6 H 0.714893 0.845211 0.462946 0.059 Uiso 1 1 calc R U . . .
C7 C 0.6671(13) 0.7544(7) 0.2492(9) 0.041(3) Uani 1 1 d . . . . .
C8 C 0.5510(13) 0.7596(10) 0.2063(11) 0.048(3) Uani 1 1 d . . . . .
C9 C 0.5242(15) 0.7925(12) 0.1282(13) 0.060(4) Uani 1 1 d . . . . .
H9 H 0.446342 0.798839 0.101491 0.073 Uiso 1 1 calc R U . . .
C10 C 0.6081(16) 0.8179(10) 0.0849(11) 0.055(4) Uani 1 1 d . . . . .
C11 C 0.7235(16) 0.8113(13) 0.1298(14) 0.066(5) Uani 1 1 d . . . . .
H11 H 0.781187 0.828586 0.102560 0.079 Uiso 1 1 calc R U . . .
C12 C 0.7582(14) 0.7797(12) 0.2153(13) 0.057(4) Uani 1 1 d . . . . .
C13 C 0.8822(15) 0.7768(18) 0.2637(15) 0.086(6) Uani 1 1 d . . . . .
H13A H 0.887367 0.753408 0.319836 0.128 Uiso 1 1 calc R U . . .
H13B H 0.918520 0.731552 0.214601 0.128 Uiso 1 1 calc R U . . .
H13C H 0.921195 0.843471 0.287967 0.128 Uiso 1 1 calc R U . . .
C14 C 0.578(2) 0.8576(15) -0.0032(13) 0.084(6) Uani 1 1 d . . . . .
H14A H 0.647602 0.870491 -0.021725 0.125 Uiso 1 1 calc R U . . .
H14B H 0.525871 0.808018 -0.060586 0.125 Uiso 1 1 calc R U . . .
H14C H 0.540262 0.919180 0.017140 0.125 Uiso 1 1 calc R U . . .
C15 C 0.4593(17) 0.7377(15) 0.2602(17) 0.091(6) Uani 1 1 d . . . . .
H15A H 0.497074 0.714679 0.314317 0.136 Uiso 1 1 calc R U . . .
H15B H 0.423082 0.798493 0.287809 0.136 Uiso 1 1 calc R U . . .
H15C H 0.400979 0.686363 0.211814 0.136 Uiso 1 1 calc R U . . .
C16 C 0.5988(14) 0.1272(11) 0.3594(11) 0.050(3) Uani 1 1 d . . . . .
C17 C 0.5449(14) 0.0777(14) 0.2481(14) 0.073(5) Uani 1 1 d . . . . .
H17A H 0.533655 0.128260 0.216572 0.109 Uiso 1 1 calc R U . . .
H17B H 0.595370 0.029999 0.217530 0.109 Uiso 1 1 calc R U . . .
H17C H 0.470937 0.043087 0.238705 0.109 Uiso 1 1 calc R U . . .
C18 C 0.504(2) 0.1985(16) 0.4045(16) 0.097(7) Uani 1 1 d . . . . .
H18A H 0.534050 0.232703 0.476445 0.146 Uiso 1 1 calc R U . . .
H18B H 0.488308 0.247609 0.371415 0.146 Uiso 1 1 calc R U . . .
H18C H 0.433543 0.158001 0.392643 0.146 Uiso 1 1 calc R U . . .
C19 C 0.613(2) 0.0406(17) 0.402(2) 0.110(10) Uani 1 1 d . . . . .
H19A H 0.647318 0.067562 0.474137 0.164 Uiso 1 1 calc R U . . .
H19B H 0.537716 0.006538 0.390150 0.164 Uiso 1 1 calc R U . . .
H19C H 0.662148 -0.006549 0.368976 0.164 Uiso 1 1 calc R U . . .
C20 C 0.8607(13) 0.1437(12) 0.3613(12) 0.053(4) Uani 1 1 d . . . . .
C21 C 0.8463(17) 0.0840(15) 0.2522(13) 0.076(5) Uani 1 1 d . . . . .
H21A H 0.820154 0.125868 0.212284 0.114 Uiso 1 1 calc R U . . .
H21B H 0.919615 0.059743 0.240819 0.114 Uiso 1 1 calc R U . . .
H21C H 0.789773 0.027468 0.232556 0.114 Uiso 1 1 calc R U . . .
C22 C 0.9560(15) 0.2297(17) 0.386(2) 0.106(8) Uani 1 1 d . . . . .
H22A H 0.930310 0.270446 0.344707 0.160 Uiso 1 1 calc R U . . .
H22B H 0.970205 0.271106 0.456717 0.160 Uiso 1 1 calc R U . . .
H22C H 1.026539 0.201112 0.371944 0.160 Uiso 1 1 calc R U . . .
C23 C 0.902(2) 0.080(2) 0.4264(19) 0.115(10) Uani 1 1 d . . . . .
H23A H 0.910463 0.120586 0.496879 0.172 Uiso 1 1 calc R U . . .
H23B H 0.845552 0.023716 0.407821 0.172 Uiso 1 1 calc R U . . .
H23C H 0.975394 0.055992 0.416084 0.172 Uiso 1 1 calc R U . . .
C24 C 0.8146(15) 0.5292(8) 0.7029(9) 0.045(3) Uani 1 1 d . . . . .
C25 C 0.9265(13) 0.5696(11) 0.7405(11) 0.052(4) Uani 1 1 d . . . . .
C26 C 0.952(2) 0.6733(14) 0.8055(13) 0.075(5) Uani 1 1 d . . . . .
H26 H 1.029240 0.701249 0.831498 0.090 Uiso 1 1 calc R U . . .
C27 C 0.866(3) 0.7291(11) 0.8281(12) 0.084(8) Uani 1 1 d . . . . .
C28 C 0.7523(19) 0.6878(12) 0.7864(13) 0.079(6) Uani 1 1 d . . . . .
H28 H 0.692857 0.730216 0.798118 0.095 Uiso 1 1 calc R U . . .
C29 C 0.7200(15) 0.5806(12) 0.7246(12) 0.055(4) Uani 1 1 d . . . . .
C30 C 0.5981(15) 0.5377(16) 0.6851(15) 0.087(6) Uani 1 1 d . . . . .
H30A H 0.547988 0.588357 0.711095 0.130 Uiso 1 1 calc R U . . .
H30B H 0.578402 0.515419 0.611966 0.130 Uiso 1 1 calc R U . . .
H30C H 0.588254 0.481150 0.706319 0.130 Uiso 1 1 calc R U . . .
C31 C 1.034(2) 0.5095(18) 0.7122(19) 0.104(7) Uani 1 1 d . . . . .
H31A H 1.105187 0.552517 0.747332 0.156 Uiso 1 1 calc R U . . .
H31B H 1.036886 0.450913 0.732212 0.156 Uiso 1 1 calc R U . . .
H31C H 1.026572 0.488646 0.640009 0.156 Uiso 1 1 calc R U . . .
C32 C 0.886(2) 0.8426(11) 0.8971(15) 0.086(6) Uani 1 1 d . . . . .
H32A H 0.812445 0.868927 0.903914 0.129 Uiso 1 1 calc R U . . .
H32B H 0.933561 0.849047 0.963104 0.129 Uiso 1 1 calc R U . . .
H32C H 0.924958 0.879879 0.866819 0.129 Uiso 1 1 calc R U . . .
C33 C 0.8313(19) 1.0971(11) 0.8212(15) 0.075(5) Uani 1 1 d . . . . .
Au1 Au 0.74495(5) 0.49220(3) 0.46733(3) 0.03444(13) Uani 1 1 d . . . . .
Au2 Au 0.68900(5) 0.30220(3) 0.27556(3) 0.03853(14) Uani 1 1 d . . . . .
Cl Cl 0.6472(5) 0.3748(2) 0.1527(2) 0.0639(10) Uani 1 1 d . . . . .
F1 F 0.7665(16) 1.0811(14) 0.8778(10) 0.132(6) Uani 1 1 d . . . . .
F2 F 0.9406(12) 1.0819(9) 0.8623(10) 0.103(4) Uani 1 1 d . . . . .
F3 F 0.8364(17) 1.1968(7) 0.8344(11) 0.122(5) Uani 1 1 d . . . . .
N1 N 0.7602(10) 0.2876(7) 0.5044(7) 0.039(2) Uani 1 1 d . . . . .
N2 N 0.7932(10) 0.4236(7) 0.6407(7) 0.0388(19) Uani 1 1 d . . . . .
N3 N 0.7263(12) 0.6145(7) 0.4206(7) 0.043(2) Uani 1 1 d . . . . .
N4 N 0.6962(11) 0.7183(6) 0.3353(7) 0.042(2) Uani 1 1 d . . . . .
O1 O 0.7971(16) 0.9186(7) 0.6894(9) 0.072(3) Uani 1 1 d . . . . .
O2 O 0.6690(11) 1.0429(11) 0.6603(11) 0.083(4) Uani 1 1 d . . . . .
O3 O 0.8708(12) 1.0544(12) 0.6435(11) 0.084(4) Uani 1 1 d . . . . .
P P 0.7266(3) 0.2103(2) 0.3777(2) 0.0381(6) Uani 1 1 d . . . . .
S S 0.7882(4) 1.0200(3) 0.6901(3) 0.0514(8) Uani 1 1 d . . . . .

loop_
_atom_site_aniso_label
_atom_site_aniso_U_11
_atom_site_aniso_U_22
_atom_site_aniso_U_33
_atom_site_aniso_U_23
_atom_site_aniso_U_13
_atom_site_aniso_U_12
C1 0.031(6) 0.044(5) 0.051(6) 0.023(5) 0.020(6) 0.009(6)
C2 0.068(9) 0.028(4) 0.043(6) 0.017(4) 0.019(7) 0.019(7)
C3 0.048(7) 0.049(6) 0.037(5) 0.016(5) 0.008(6) 0.001(7)
C4 0.048(6) 0.037(5) 0.043(6) 0.022(4) 0.012(7) 0.016(6)
C5 0.074(9) 0.038(5) 0.037(6) 0.014(5) 0.012(8) 0.018(8)
C6 0.071(10) 0.029(5) 0.041(6) 0.011(4) 0.005(7) 0.014(7)
C7 0.059(8) 0.025(4) 0.038(5) 0.007(4) 0.014(6) -0.006(5)
C8 0.050(8) 0.048(7) 0.046(7) 0.023(6) 0.005(6) 0.014(6)
C9 0.055(9) 0.057(9) 0.067(10) 0.029(8) -0.002(8) 0.012(7)
C10 0.087(12) 0.034(6) 0.041(7) 0.011(5) 0.013(7) -0.001(7)
C11 0.069(11) 0.067(10) 0.080(12) 0.038(9) 0.034(10) 0.004(9)
C12 0.062(9) 0.052(8) 0.070(10) 0.027(7) 0.034(8) -0.003(7)
C13 0.054(10) 0.138(18) 0.081(13) 0.064(13) 0.008(9) -0.019(11)
C14 0.122(19) 0.081(12) 0.049(9) 0.029(9) 0.014(10) 0.005(12)
C15 0.048(9) 0.083(12) 0.144(19) 0.031(12) 0.041(12) 0.018(10)
C16 0.051(8) 0.042(7) 0.044(8) 0.003(6) 0.005(6) -0.001(6)
C17 0.041(8) 0.070(11) 0.073(12) -0.009(9) 0.001(8) -0.016(8)
C18 0.079(13) 0.096(14) 0.099(15) -0.002(11) 0.041(13) -0.029(13)
C19 0.088(15) 0.110(17) 0.14(2) 0.098(17) -0.029(14) -0.048(13)
C20 0.043(7) 0.064(9) 0.058(9) 0.028(8) 0.014(6) 0.029(7)
C21 0.075(12) 0.087(13) 0.058(10) 0.006(9) 0.031(9) 0.032(10)
C22 0.036(9) 0.099(15) 0.16(2) 0.009(14) 0.031(12) -0.008(10)
C23 0.12(2) 0.16(2) 0.101(17) 0.087(17) 0.050(15) 0.098(19)
C24 0.061(8) 0.036(5) 0.034(5) 0.010(4) 0.009(6) 0.009(7)
C25 0.049(8) 0.052(8) 0.051(8) 0.016(7) 0.005(6) -0.017(7)
C26 0.108(15) 0.054(9) 0.052(10) 0.010(8) 0.011(10) -0.020(11)
C27 0.16(2) 0.029(6) 0.045(8) 0.010(6) -0.001(12) -0.030(11)
C28 0.112(15) 0.044(8) 0.072(11) 0.010(8) 0.022(11) 0.058(10)
C29 0.061(9) 0.057(8) 0.050(8) 0.021(7) 0.014(7) 0.012(7)
C30 0.053(10) 0.094(13) 0.087(13) -0.013(11) 0.034(9) 0.019(10)
C31 0.080(14) 0.104(16) 0.14(2) 0.034(14) 0.055(16) 0.002(14)
C32 0.113(17) 0.037(7) 0.099(14) 0.017(8) 0.020(12) -0.027(9)
C33 0.069(11) 0.047(7) 0.080(11) -0.003(7) 0.001(11) 0.011(9)
Au1 0.0387(2) 0.03015(19) 0.0367(2) 0.01404(15) 0.0096(2) 0.0053(2)
Au2 0.0438(3) 0.0357(2) 0.0360(2) 0.01329(16) 0.0083(2) 0.0008(2)
Cl 0.098(3) 0.0464(15) 0.0407(16) 0.0176(13) 0.001(2) -0.010(2)
F1 0.158(14) 0.175(15) 0.060(8) 0.016(8) 0.056(9) 0.005(13)
F2 0.092(9) 0.076(7) 0.102(10) 0.018(7) -0.034(8) -0.005(7)
F3 0.146(12) 0.047(5) 0.127(10) -0.007(6) 0.003(12) 0.024(9)
N1 0.041(5) 0.033(4) 0.040(5) 0.012(4) 0.009(5) 0.008(5)
N2 0.035(5) 0.040(4) 0.045(5) 0.015(4) 0.015(5) 0.010(5)
N3 0.049(6) 0.034(4) 0.041(5) 0.012(4) 0.006(6) 0.000(6)
N4 0.053(6) 0.029(4) 0.044(5) 0.012(4) 0.012(6) 0.008(5)
O1 0.103(10) 0.045(5) 0.065(7) 0.015(5) 0.022(9) -0.006(8)
O2 0.058(7) 0.094(9) 0.095(10) 0.046(8) -0.006(7) -0.002(7)
O3 0.073(8) 0.115(11) 0.089(10) 0.059(9) 0.030(7) 0.003(8)
P 0.0391(17) 0.0340(12) 0.0421(15) 0.0122(11) 0.0131(15) 0.0077(14)
S 0.056(2) 0.0454(16) 0.0531(18) 0.0198(14) 0.0095(17) 0.0038(17)

loop_
_atom_type_symbol
_atom_type_description
_atom_type_scat_dispersion_real
_atom_type_scat_dispersion_imag
_atom_type_scat_source
C C 0.0033 0.0016 'International Tables Vol C Tables 4.2.6.8 and 6.1.1.4'
H H 0.0000 0.0000 'International Tables Vol C Tables 4.2.6.8 and 6.1.1.4'
Au Au -2.0133 8.8022 'International Tables Vol C Tables 4.2.6.8 and 6.1.1.4'
Cl Cl 0.1484 0.1585 'International Tables Vol C Tables 4.2.6.8 and 6.1.1.4'
F F 0.0171 0.0103 'International Tables Vol C Tables 4.2.6.8 and 6.1.1.4'
N N 0.0061 0.0033 'International Tables Vol C Tables 4.2.6.8 and 6.1.1.4'
O O 0.0106 0.0060 'International Tables Vol C Tables 4.2.6.8 and 6.1.1.4'
P P 0.1023 0.0942 'International Tables Vol C Tables 4.2.6.8 and 6.1.1.4'
S S 0.1246 0.1234 'International Tables Vol C Tables 4.2.6.8 and 6.1.1.4'

loop_
_geom_angle_atom_site_label_1
_geom_angle_atom_site_label_2
_geom_angle_atom_site_label_3
_geom_angle
_geom_angle_site_symmetry_1
_geom_angle_site_symmetry_3
_geom_angle_publ_flag
N2 C1 N1 104.7(9) . . ?
N2 C1 Au1 121.6(8) . . ?
N1 C1 Au1 133.8(9) . . ?
C3 C2 N1 108.7(9) . . ?
C3 C2 H2 125.7 . . ?
N1 C2 H2 125.7 . . ?
C2 C3 N2 106.7(10) . . ?
C2 C3 H3 126.6 . . ?
N2 C3 H3 126.6 . . ?
N3 C4 N4 108.6(10) . . ?
N3 C4 H4 125.7 . . ?
N4 C4 H4 125.7 . . ?
N3 C5 C6 106.6(10) . . ?
N3 C5 H5 126.7 . . ?
C6 C5 H5 126.7 . . ?
N4 C6 C5 107.7(10) . . ?
N4 C6 H6 126.2 . . ?
C5 C6 H6 126.2 . . ?
C8 C7 C12 124.2(12) . . ?
C8 C7 N4 118.7(12) . . ?
C12 C7 N4 117.1(13) . . ?
C9 C8 C7 118.9(14) . . ?
C9 C8 C15 123.2(15) . . ?
C7 C8 C15 117.6(13) . . ?
C8 C9 C10 122.5(15) . . ?
C8 C9 H9 118.7 . . ?
C10 C9 H9 118.7 . . ?
C9 C10 C11 116.7(13) . . ?
C9 C10 C14 122.5(16) . . ?
C11 C10 C14 120.6(16) . . ?
C12 C11 C10 123.5(15) . . ?
C12 C11 H11 118.2 . . ?
C10 C11 H11 118.3 . . ?
C11 C12 C7 114.1(15) . . ?
C11 C12 C13 122.2(14) . . ?
C7 C12 C13 123.7(14) . . ?
C12 C13 H13A 109.5 . . ?
C12 C13 H13B 109.5 . . ?
H13A C13 H13B 109.5 . . ?
C12 C13 H13C 109.5 . . ?
H13A C13 H13C 109.5 . . ?
H13B C13 H13C 109.5 . . ?
C10 C14 H14A 109.5 . . ?
C10 C14 H14B 109.5 . . ?
H14A C14 H14B 109.5 . . ?
C10 C14 H14C 109.5 . . ?
H14A C14 H14C 109.5 . . ?
H14B C14 H14C 109.5 . . ?
C8 C15 H15A 109.5 . . ?
C8 C15 H15B 109.5 . . ?
H15A C15 H15B 109.5 . . ?
C8 C15 H15C 109.5 . . ?
H15A C15 H15C 109.5 . . ?
H15B C15 H15C 109.5 . . ?
C17 C16 C19 105.3(15) . . ?
C17 C16 C18 105.5(14) . . ?
C19 C16 C18 109.5(17) . . ?
C17 C16 P 109.5(12) . . ?
C19 C16 P 119.4(12) . . ?
C18 C16 P 106.8(10) . . ?
C16 C17 H17A 109.5 . . ?
C16 C17 H17B 109.5 . . ?
H17A C17 H17B 109.5 . . ?
C16 C17 H17C 109.5 . . ?
H17A C17 H17C 109.5 . . ?
H17B C17 H17C 109.5 . . ?
C16 C18 H18A 109.4 . . ?
C16 C18 H18B 109.5 . . ?
H18A C18 H18B 109.5 . . ?
C16 C18 H18C 109.5 . . ?
H18A C18 H18C 109.5 . . ?
H18B C18 H18C 109.5 . . ?
C16 C19 H19A 109.5 . . ?
C16 C19 H19B 109.5 . . ?
H19A C19 H19B 109.5 . . ?
C16 C19 H19C 109.5 . . ?
H19A C19 H19C 109.5 . . ?
H19B C19 H19C 109.5 . . ?
C23 C20 C21 111.0(16) . . ?
C23 C20 C22 109.1(17) . . ?
C21 C20 C22 105.4(16) . . ?
C23 C20 P 117.6(13) . . ?
C21 C20 P 108.7(11) . . ?
C22 C20 P 104.2(11) . . ?
C20 C21 H21A 109.5 . . ?
C20 C21 H21B 109.5 . . ?
H21A C21 H21B 109.5 . . ?
C20 C21 H21C 109.5 . . ?
H21A C21 H21C 109.5 . . ?
H21B C21 H21C 109.5 . . ?
C20 C22 H22A 109.5 . . ?
C20 C22 H22B 109.5 . . ?
H22A C22 H22B 109.5 . . ?
C20 C22 H22C 109.5 . . ?
H22A C22 H22C 109.5 . . ?
H22B C22 H22C 109.5 . . ?
C20 C23 H23A 109.5 . . ?
C20 C23 H23B 109.4 . . ?
H23A C23 H23B 109.5 . . ?
C20 C23 H23C 109.5 . . ?
H23A C23 H23C 109.5 . . ?
H23B C23 H23C 109.5 . . ?
C29 C24 C25 124.3(12) . . ?
C29 C24 N2 117.4(14) . . ?
C25 C24 N2 118.2(14) . . ?
C24 C25 C26 120.2(17) . . ?
C24 C25 C31 123.5(14) . . ?
C26 C25 C31 116.2(16) . . ?
C27 C26 C25 119.3(19) . . ?
C27 C26 H26 120.4 . . ?
C25 C26 H26 120.3 . . ?
C26 C27 C28 119.8(14) . . ?
C26 C27 C32 123(2) . . ?
C28 C27 C32 117(2) . . ?
C27 C28 C29 123.5(15) . . ?
C27 C28 H28 118.3 . . ?
C29 C28 H28 118.3 . . ?
C24 C29 C28 112.4(15) . . ?
C24 C29 C30 125.1(14) . . ?
C28 C29 C30 122.3(16) . . ?
C29 C30 H30A 109.5 . . ?
C29 C30 H30B 109.5 . . ?
H30A C30 H30B 109.5 . . ?
C29 C30 H30C 109.5 . . ?
H30A C30 H30C 109.5 . . ?
H30B C30 H30C 109.5 . . ?
C25 C31 H31A 109.5 . . ?
C25 C31 H31B 109.5 . . ?
H31A C31 H31B 109.5 . . ?
C25 C31 H31C 109.5 . . ?
H31A C31 H31C 109.5 . . ?
H31B C31 H31C 109.5 . . ?
C27 C32 H32A 109.4 . . ?
C27 C32 H32B 109.5 . . ?
H32A C32 H32B 109.5 . . ?
C27 C32 H32C 109.5 . . ?
H32A C32 H32C 109.5 . . ?
H32B C32 H32C 109.5 . . ?
F1 C33 F2 106.4(18) . . ?
F1 C33 F3 108.4(18) . . ?
F2 C33 F3 104.1(16) . . ?
F1 C33 S 114.9(14) . . ?
F2 C33 S 110.4(14) . . ?
F3 C33 S 111.9(14) . . ?
C1 Au1 N3 169.3(4) . . ?
C1 Au1 Au2 83.4(4) . . ?
N3 Au1 Au2 107.2(3) . . ?
P Au2 Cl 171.96(12) . . ?
P Au2 Au1 87.90(8) . . ?
Cl Au2 Au1 100.12(9) . . ?
C1 N1 C2 107.9(9) . . ?
C1 N1 P 123.9(8) . . ?
C2 N1 P 128.2(7) . . ?
C1 N2 C3 112.0(9) . . ?
C1 N2 C24 121.0(9) . . ?
C3 N2 C24 126.9(10) . . ?
C5 N3 C4 109.3(9) . . ?
C5 N3 Au1 120.6(7) . . ?
C4 N3 Au1 130.1(7) . . ?
C6 N4 C4 107.6(9) . . ?
C6 N4 C7 126.9(9) . . ?
C4 N4 C7 125.4(9) . . ?
N1 P C16 106.2(6) . . ?
N1 P C20 104.2(7) . . ?
C16 P C20 114.2(7) . . ?
N1 P Au2 110.9(3) . . ?
C16 P Au2 110.9(5) . . ?
C20 P Au2 110.0(5) . . ?
O1 S O2 112.9(10) . . ?
O1 S O3 114.9(10) . . ?
O2 S O3 115.4(8) . . ?
O1 S C33 104.6(7) . . ?
O2 S C33 102.7(10) . . ?
O3 S C33 104.3(10) . . ?

loop_
_geom_bond_atom_site_label_1
_geom_bond_atom_site_label_2
_geom_bond_distance
_geom_bond_site_symmetry_2
_geom_bond_publ_flag
C1 N2 1.354(15) . ?
C1 N1 1.405(14) . ?
C1 Au1 1.960(10) . ?
C2 C3 1.323(16) . ?
C2 N1 1.429(13) . ?
C2 H2 0.9300 . ?
C3 N2 1.402(14) . ?
C3 H3 0.9300 . ?
C4 N3 1.318(14) . ?
C4 N4 1.373(13) . ?
C4 H4 0.9300 . ?
C5 N3 1.374(15) . ?
C5 C6 1.378(15) . ?
C5 H5 0.9300 . ?
C6 N4 1.360(15) . ?
C6 H6 0.9300 . ?
C7 C8 1.38(2) . ?
C7 C12 1.371(19) . ?
C7 N4 1.464(14) . ?
C8 C9 1.329(19) . ?
C8 C15 1.56(2) . ?
C9 C10 1.39(2) . ?
C9 H9 0.9300 . ?
C10 C11 1.39(2) . ?
C10 C14 1.52(2) . ?
C11 C12 1.42(2) . ?
C11 H11 0.9300 . ?
C12 C13 1.48(2) . ?
C13 H13A 0.9600 . ?
C13 H13B 0.9600 . ?
C13 H13C 0.9600 . ?
C14 H14A 0.9600 . ?
C14 H14B 0.9600 . ?
C14 H14C 0.9600 . ?
C15 H15A 0.9600 . ?
C15 H15B 0.9600 . ?
C15 H15C 0.9600 . ?
C16 C17 1.49(2) . ?
C16 C19 1.54(2) . ?
C16 C18 1.60(3) . ?
C16 P 1.826(16) . ?
C17 H17A 0.9600 . ?
C17 H17B 0.9600 . ?
C17 H17C 0.9600 . ?
C18 H18A 0.9600 . ?
C18 H18B 0.9600 . ?
C18 H18C 0.9600 . ?
C19 H19A 0.9600 . ?
C19 H19B 0.9600 . ?
C19 H19C 0.9600 . ?
C20 C23 1.51(2) . ?
C20 C21 1.48(2) . ?
C20 C22 1.55(2) . ?
C20 P 1.864(13) . ?
C21 H21A 0.9600 . ?
C21 H21B 0.9600 . ?
C21 H21C 0.9600 . ?
C22 H22A 0.9600 . ?
C22 H22B 0.9600 . ?
C22 H22C 0.9600 . ?
C23 H23A 0.9600 . ?
C23 H23B 0.9600 . ?
C23 H23C 0.9600 . ?
C24 C29 1.37(2) . ?
C24 C25 1.35(2) . ?
C24 N2 1.439(14) . ?
C25 C26 1.43(2) . ?
C25 C31 1.59(3) . ?
C26 C27 1.32(3) . ?
C26 H26 0.9300 . ?
C27 C28 1.38(3) . ?
C27 C32 1.55(2) . ?
C28 C29 1.47(2) . ?
C28 H28 0.9300 . ?
C29 C30 1.47(2) . ?
C30 H30A 0.9600 . ?
C30 H30B 0.9600 . ?
C30 H30C 0.9600 . ?
C31 H31A 0.9600 . ?
C31 H31B 0.9600 . ?
C31 H31C 0.9600 . ?
C32 H32A 0.9600 . ?
C32 H32B 0.9600 . ?
C32 H32C 0.9600 . ?
C33 F1 1.31(3) . ?
C33 F2 1.34(2) . ?
C33 F3 1.352(19) . ?
C33 S 1.779(18) . ?
Au1 N3 2.047(9) . ?
Au1 Au2 3.0609(8) . ?
Au2 P 2.240(3) . ?
Au2 Cl 2.288(3) . ?
N1 P 1.728(10) . ?
O1 S 1.429(11) . ?
O2 S 1.445(13) . ?
O3 S 1.468(12) . ?
